data_7712663
loop_
_publ_author_name
'Buchner, Magnus Richard'
'Cocic, Dusan'
'Ivlev, Sergei'
'Spang, Nils'
'M\"uller, Matthias'
'Puchta, Ralph'

_publ_section_title
;
 Ligand exchange at tetra-coordinated beryllium centres
;
_journal_name_full 'Dalton Transactions'
_journal_paper_doi 10.1039/D3DT00713H
_journal_year 2023
_chemical_formula_sum 'C6 H18 Be I2 P2'
_chemical_formula_weight 414.95
_space_group_crystal_system monoclinic
_space_group_IT_number 4
_space_group_name_Hall 'P 2yb'
_space_group_name_H-M_alt 'P 1 21 1'
_atom_sites_solution_hydrogens geom
_atom_sites_solution_primary direct
_atom_sites_solution_secondary difmap
_audit_creation_method SHELXL-2018/3
_audit_update_record
;
2023-03-22 deposited with the CCDC.	2023-03-23 downloaded from the CCDC.
;
_cell_angle_alpha 90
_cell_angle_beta 92.60(3)
_cell_angle_gamma 90
_cell_formula_units_Z 8
_cell_length_a 12.590(3)
_cell_length_b 16.310(3)
_cell_length_c 14.450(3)
_cell_measurement_reflns_used 18046
_cell_measurement_temperature 100(2)
_cell_measurement_theta_max 51.51
_cell_measurement_theta_min 2.61
_cell_volume 2964.2(11)
_computing_cell_refinement
;
X-Area Recipe 1.36.0.0 (STOE, 2020)
;
_computing_data_collection
;
X-Area WinXpose 2.0.22.0 (STOE, 2016)
;
_computing_data_reduction
;
X-Area Integrate 1.78.3.0 (STOE, 2020)
X-Area X-Red 1.65.2.0 (STOE, 2020)
;
_computing_publication_material
;
STOE & Cie GmbH, X-Area, software package for collecting single-crystal or
multi-domain crystal data on STOE area-detector diffractometers, for image
processing, for the correction and scaling of reflection intensities and
for outlier rejection, version 1.90, Darmstadt 2020
;
_computing_structure_refinement 'SHELXL-2019/1 (Sheldrick, 2019)'
_diffrn_ambient_temperature 100(2)
_diffrn_detector_area_resol_mean 6.67
_diffrn_measured_fraction_theta_full 0.999
_diffrn_measured_fraction_theta_max 0.982
_diffrn_measurement_device '2-circle diffractometer'
_diffrn_measurement_device_type 'STOE IPDS II'
_diffrn_measurement_method 'rotation method, \w scans'
_diffrn_radiation_monochromator 'planar graphite'
_diffrn_radiation_type MoK\a
_diffrn_radiation_wavelength 0.71073
_diffrn_reflns_av_R_equivalents 0.0295
_diffrn_reflns_av_unetI/netI 0.0331
_diffrn_reflns_Laue_measured_fraction_full 0.999
_diffrn_reflns_Laue_measured_fraction_max 0.982
_diffrn_reflns_limit_h_max 15
_diffrn_reflns_limit_h_min -15
_diffrn_reflns_limit_k_max 19
_diffrn_reflns_limit_k_min -19
_diffrn_reflns_limit_l_max 17
_diffrn_reflns_limit_l_min -17
_diffrn_reflns_number 63958
_diffrn_reflns_point_group_measured_fraction_full 0.993
_diffrn_reflns_point_group_measured_fraction_max 0.972
_diffrn_reflns_theta_full 25.242
_diffrn_reflns_theta_max 25.754
_diffrn_reflns_theta_min 1.411
_diffrn_source 'sealed X-ray tube, 12 x 0.4 mm long-fine focus'
_exptl_absorpt_coefficient_mu 4.417
_exptl_absorpt_correction_T_max 0.2399
_exptl_absorpt_correction_T_min 0.1029
_exptl_absorpt_correction_type multi-scan
_exptl_absorpt_process_details
;
STOE X-Red32, absorption correction by Gaussian integration, analogous to
P. Coppens in: F. R. Ahmed (Editor), "Crystallographic Computing", Munksgaard,
Copenhagen (1970), 255 - 270. Afterwards scaling of reflection intensities was
performed within STOE LANA. J. Koziskova, F. Hahn, J. Richter, J. Kozisek, Acta
Chimica Slovaca, vol. 9, no. 2, 2016, pp. 136 - 140.
Finally a spherical absorption correction was done within STOE LANA.
;
_exptl_crystal_colour colorless
_exptl_crystal_density_diffrn 1.860
_exptl_crystal_description needle
_exptl_crystal_F_000 1552
_exptl_crystal_size_max 0.100
_exptl_crystal_size_mid 0.063
_exptl_crystal_size_min 0.053
_refine_diff_density_max 1.495
_refine_diff_density_min -0.911
_refine_diff_density_rms 0.142
_refine_ls_abs_structure_details
;
 Flack x determined using 4549 quotients [(I+)-(I-)]/[(I+)+(I-)]
 (Parsons, Flack and Wagner, Acta Cryst. B69 (2013) 249-259).
;
_refine_ls_abs_structure_Flack 0.01(3)
_refine_ls_extinction_method none
_refine_ls_goodness_of_fit_ref 1.031
_refine_ls_hydrogen_treatment constr
_refine_ls_matrix_type full
_refine_ls_number_parameters 422
_refine_ls_number_reflns 18009
_refine_ls_number_restraints 41
_refine_ls_restrained_S_all 1.031
_refine_ls_R_factor_all 0.0351
_refine_ls_R_factor_gt 0.0323
_refine_ls_shift/su_max 0.001
_refine_ls_shift/su_mean 0.000
_refine_ls_structure_factor_coef Fsqd
_refine_ls_weighting_details 'w=1/[\s^2^(Fo^2^)+(0.0554P)^2^] where P=(Fo^2^+2Fc^2^)/3'
_refine_ls_weighting_scheme calc
_refine_ls_wR_factor_gt 0.0786
_refine_ls_wR_factor_ref 0.0802
_reflns_Friedel_coverage 0.910
_reflns_Friedel_fraction_full 0.986
_reflns_Friedel_fraction_max 0.963
_reflns_number_gt 16974
_reflns_number_total 18009
_reflns_threshold_expression 'I > 2\s(I)'
_cod_data_source_file d3dt00713h2.cif
_cod_data_source_block 2_a_CCDC1
_cod_original_cell_volume 2964.2(10)
_cod_original_sg_symbol_H-M 'P 21'
_cod_database_code 7712663
_shelx_shelxl_version_number 2018/3
_shelx_space_group_comment
;
The symmetry employed for this shelxl refinement is uniquely defined
by the following loop, which should always be used as a source of
symmetry information in preference to the above space-group names.
They are only intended as comments.
;

loop_
_space_group_symop_operation_xyz
'x, y, z'
'-x, y+1/2, -z'

loop_
_atom_site_label
_atom_site_type_symbol
_atom_site_fract_x
_atom_site_fract_y
_atom_site_fract_z
_atom_site_U_iso_or_equiv
_atom_site_adp_type
_atom_site_occupancy
_atom_site_site_symmetry_order
_atom_site_calc_flag
_atom_site_refinement_flags_posn
_atom_site_refinement_flags_adp
_atom_site_refinement_flags_occupancy
_atom_site_disorder_assembly
_atom_site_disorder_group
I1 I -0.01404(7) 0.76035(5) 0.35741(6) 0.0282(2) Uani 1 1 d . U . . .
C1 C 0.0220(17) 0.6960(9) 0.7140(10) 0.049(5) Uani 1 1 d . . . . .
H1A H 0.092697 0.670778 0.718894 0.073 Uiso 1 1 calc R U . . .
H1B H -0.032454 0.653474 0.718249 0.073 Uiso 1 1 calc R U . . .
H1C H 0.015154 0.735560 0.764447 0.073 Uiso 1 1 calc R U . . .
P1 P 0.0051(3) 0.7477(2) 0.6052(2) 0.0255(7) Uani 1 1 d . U . . .
Be1 Be -0.0069(13) 0.6690(11) 0.4876(12) 0.020(3) Uani 1 1 d . U . . .
C11 C 0.4754(13) 0.1717(9) 0.1073(12) 0.036(4) Uani 1 1 d . . . . .
H11A H 0.512801 0.143991 0.159439 0.054 Uiso 1 1 calc R U . . .
H11B H 0.527133 0.190467 0.063268 0.054 Uiso 1 1 calc R U . . .
H11C H 0.425476 0.133426 0.076323 0.054 Uiso 1 1 calc R U . . .
I2 I -0.15719(7) 0.58152(6) 0.50889(7) 0.0311(2) Uani 1 1 d . U . . .
C2 C -0.1187(11) 0.8046(9) 0.6139(9) 0.024(3) Uani 1 1 d . . . . .
H2A H -0.129334 0.840276 0.559703 0.036 Uiso 1 1 calc R U . . .
H2B H -0.115071 0.838067 0.670290 0.036 Uiso 1 1 calc R U . . .
H2C H -0.178192 0.766054 0.616411 0.036 Uiso 1 1 calc R U . . .
P2 P 0.1225(3) 0.5890(2) 0.4651(2) 0.0245(7) Uani 1 1 d . U . . .
Be2 Be 0.4934(15) 0.3387(10) 0.2473(13) 0.021(3) Uani 1 1 d . U . . .
I3 I 0.37326(7) 0.43509(6) 0.30652(7) 0.0318(2) Uani 1 1 d . U . . .
C3 C 0.1050(12) 0.8257(10) 0.6079(12) 0.035(4) Uani 1 1 d . . . . .
H3A H 0.103678 0.854090 0.548050 0.052 Uiso 1 1 calc R U . . .
H3B H 0.175001 0.800681 0.619989 0.052 Uiso 1 1 calc R U . . .
H3C H 0.091007 0.865124 0.657042 0.052 Uiso 1 1 calc R U . . .
P3 P 0.6137(3) 0.4092(2) 0.1834(2) 0.0255(7) Uani 1 1 d . U . . .
Be3 Be 0.0137(13) 0.4989(10) 1.0200(12) 0.020(3) Uani 1 1 d . U . . .
C4 C 0.1680(15) 0.5215(11) 0.5577(12) 0.051(5) Uani 1 1 d . . . . .
H4A H 0.195631 0.554179 0.610328 0.076 Uiso 1 1 calc R U . . .
H4B H 0.224431 0.485973 0.535900 0.076 Uiso 1 1 calc R U . . .
H4C H 0.108535 0.487731 0.576992 0.076 Uiso 1 1 calc R U . . .
I4 I 0.57700(8) 0.24648(6) 0.35543(7) 0.0378(2) Uani 1 1 d . U . . .
P4 P 0.4031(3) 0.2590(2) 0.1498(2) 0.0241(7) Uani 1 1 d . U . . .
Be4 Be 0.4880(14) 0.3567(10) 0.7456(12) 0.021(3) Uani 1 1 d . U . . .
C5 C 0.0815(12) 0.5216(8) 0.3702(11) 0.029(3) Uani 1 1 d . . . . .
H5A H 0.050048 0.554199 0.318988 0.043 Uiso 1 1 calc R U . . .
H5B H 0.028794 0.482420 0.391356 0.043 Uiso 1 1 calc R U . . .
H5C H 0.143458 0.491806 0.349059 0.043 Uiso 1 1 calc R U . . .
P5 P 0.1458(3) 0.5822(2) 1.0371(2) 0.0239(7) Uani 1 1 d . U . . .
I5 I -0.14102(7) 0.58521(6) 1.01217(8) 0.0366(2) Uani 1 1 d . U . . .
C6 C 0.2430(13) 0.6386(10) 0.4302(12) 0.038(4) Uani 1 1 d . . . . .
H6A H 0.226456 0.674321 0.377022 0.057 Uiso 1 1 calc R U . . .
H6B H 0.294467 0.596826 0.413034 0.057 Uiso 1 1 calc R U . . .
H6C H 0.273170 0.671334 0.481830 0.057 Uiso 1 1 calc R U . . .
P6 P 0.0071(3) 0.4237(2) 0.8988(2) 0.0239(7) Uani 1 1 d . U . . .
I6 I 0.02992(7) 0.40339(5) 1.14409(6) 0.0285(2) Uani 1 1 d . U . . .
C7 C 0.5664(14) 0.4817(12) 0.0951(12) 0.048(5) Uani 1 1 d . . . . .
H7A H 0.520371 0.522448 0.122954 0.072 Uiso 1 1 calc R U . . .
H7B H 0.526215 0.452397 0.045804 0.072 Uiso 1 1 calc R U . . .
H7C H 0.627330 0.509478 0.069007 0.072 Uiso 1 1 calc R U . . .
P7 P 0.5969(3) 0.4231(2) 0.6608(2) 0.0250(7) Uani 1 1 d . U . . .
I7 I 0.36363(8) 0.45697(5) 0.79036(7) 0.0328(2) Uani 1 1 d . U . . .
C8 C 0.7142(12) 0.3522(10) 0.1280(11) 0.034(3) Uani 1 1 d . . . . .
H8A H 0.742363 0.309617 0.170279 0.051 Uiso 1 1 calc R U . . .
H8B H 0.771812 0.389128 0.111826 0.051 Uiso 1 1 calc R U . . .
H8C H 0.683437 0.326462 0.071651 0.051 Uiso 1 1 calc R U . . .
P8 P 0.4012(3) 0.2614(2) 0.6710(2) 0.0254(7) Uani 1 1 d . U . . .
I8 I 0.59111(8) 0.28753(6) 0.86421(7) 0.0330(2) Uani 1 1 d . U . . .
C9 C 0.6843(12) 0.4722(9) 0.2680(12) 0.034(3) Uani 1 1 d . . . . .
H9A H 0.703679 0.439217 0.322857 0.051 Uiso 1 1 calc R U . . .
H9B H 0.638719 0.517805 0.285643 0.051 Uiso 1 1 calc R U . . .
H9C H 0.748830 0.493892 0.241499 0.051 Uiso 1 1 calc R U . . .
C10 C 0.3384(12) 0.3047(9) 0.0475(11) 0.034(4) Uani 1 1 d . . . . .
H10A H 0.288266 0.346885 0.066326 0.051 Uiso 1 1 calc R U . . .
H10B H 0.299872 0.262274 0.011624 0.051 Uiso 1 1 calc R U . . .
H10C H 0.392047 0.329712 0.009350 0.051 Uiso 1 1 calc R U . . .
C13 C 0.1551(12) 0.6590(8) 0.9480(11) 0.034(4) Uani 1 1 d . . . . .
H13A H 0.171606 0.632571 0.889454 0.051 Uiso 1 1 calc R U . . .
H13B H 0.211556 0.698067 0.965809 0.051 Uiso 1 1 calc R U . . .
H13C H 0.087200 0.688145 0.940281 0.051 Uiso 1 1 calc R U . . .
C12 C 0.2929(11) 0.2151(9) 0.2100(10) 0.031(3) Uani 1 1 d . . . . .
H12A H 0.239321 0.257481 0.219440 0.046 Uiso 1 1 calc R U . . .
H12B H 0.318945 0.193626 0.270207 0.046 Uiso 1 1 calc R U . . .
H12C H 0.260986 0.170401 0.172872 0.046 Uiso 1 1 calc R U . . .
C15 C 0.1355(13) 0.6391(9) 1.1448(11) 0.035(3) Uani 1 1 d . . . . .
H15A H 0.143188 0.601347 1.197368 0.053 Uiso 1 1 calc R U . . .
H15B H 0.066018 0.666125 1.145245 0.053 Uiso 1 1 calc R U . . .
H15C H 0.191868 0.680591 1.149592 0.053 Uiso 1 1 calc R U . . .
C16 C 0.0099(14) 0.4758(10) 0.7885(11) 0.040(4) Uani 1 1 d . . . . .
H16A H -0.044889 0.518529 0.785362 0.060 Uiso 1 1 calc R U . . .
H16B H -0.003835 0.436273 0.738317 0.060 Uiso 1 1 calc R U . . .
H16C H 0.079918 0.500873 0.782059 0.060 Uiso 1 1 calc R U . . .
C17 C 0.1052(12) 0.3432(9) 0.8952(11) 0.027(3) Uani 1 1 d . . . . .
H17A H 0.107150 0.312799 0.953717 0.041 Uiso 1 1 calc R U . . .
H17B H 0.175285 0.367288 0.885940 0.041 Uiso 1 1 calc R U . . .
H17C H 0.086552 0.305805 0.843900 0.041 Uiso 1 1 calc R U . . .
C18 C -0.1165(12) 0.3693(9) 0.8911(11) 0.032(4) Uani 1 1 d . . . . .
H18A H -0.120902 0.332697 0.944526 0.048 Uiso 1 1 calc R U . . .
H18B H -0.120695 0.336905 0.833887 0.048 Uiso 1 1 calc R U . . .
H18C H -0.175494 0.408503 0.890538 0.048 Uiso 1 1 calc R U . . .
C19 C 0.5365(15) 0.4799(12) 0.5637(13) 0.051(5) Uani 1 1 d . . . . .
H19A H 0.481832 0.516834 0.586044 0.077 Uiso 1 1 calc R U . . .
H19B H 0.503926 0.441451 0.518682 0.077 Uiso 1 1 calc R U . . .
H19C H 0.591170 0.512101 0.533970 0.077 Uiso 1 1 calc R U . . .
C20 C 0.7049(14) 0.3662(11) 0.6146(12) 0.043(4) Uani 1 1 d . . . . .
H20A H 0.738600 0.332266 0.663608 0.064 Uiso 1 1 calc R U . . .
H20B H 0.757285 0.404340 0.590979 0.064 Uiso 1 1 calc R U . . .
H20C H 0.677467 0.330880 0.564074 0.064 Uiso 1 1 calc R U . . .
C21 C 0.6647(13) 0.5010(10) 0.7300(11) 0.039(4) Uani 1 1 d . . . . .
H21A H 0.695434 0.476161 0.786906 0.059 Uiso 1 1 calc R U . . .
H21B H 0.614007 0.543726 0.745917 0.059 Uiso 1 1 calc R U . . .
H21C H 0.721502 0.525188 0.694724 0.059 Uiso 1 1 calc R U . . .
C22 C 0.3187(12) 0.2965(9) 0.5734(11) 0.032(3) Uani 1 1 d . . . . .
H22A H 0.272423 0.340843 0.593420 0.049 Uiso 1 1 calc R U . . .
H22B H 0.275066 0.251007 0.549046 0.049 Uiso 1 1 calc R U . . .
H22C H 0.363891 0.316870 0.524958 0.049 Uiso 1 1 calc R U . . .
C23 C 0.4790(12) 0.1789(11) 0.6267(12) 0.038(4) Uani 1 1 d . . . . .
H23A H 0.521263 0.153580 0.677639 0.057 Uiso 1 1 calc R U . . .
H23B H 0.526503 0.200340 0.580589 0.057 Uiso 1 1 calc R U . . .
H23C H 0.431500 0.137729 0.597662 0.057 Uiso 1 1 calc R U . . .
C24 C 0.3098(11) 0.2125(9) 0.7469(11) 0.030(3) Uani 1 1 d . . . . .
H24A H 0.349566 0.189241 0.800556 0.045 Uiso 1 1 calc R U . . .
H24B H 0.271291 0.168724 0.713274 0.045 Uiso 1 1 calc R U . . .
H24C H 0.258966 0.253204 0.768084 0.045 Uiso 1 1 calc R U . . .
C14 C 0.2762(12) 0.5391(9) 1.0472(11) 0.033(3) Uani 1 1 d . . . . .
H14A H 0.283634 0.506609 1.104210 0.050 Uiso 1 1 calc R U . . .
H14B H 0.329078 0.583218 1.049227 0.050 Uiso 1 1 calc R U . . .
H14C H 0.287549 0.503694 0.993716 0.050 Uiso 1 1 calc R U . . .

loop_
_atom_site_aniso_label
_atom_site_aniso_U_11
_atom_site_aniso_U_22
_atom_site_aniso_U_33
_atom_site_aniso_U_23
_atom_site_aniso_U_13
_atom_site_aniso_U_12
I1 0.0330(5) 0.0297(5) 0.0219(4) 0.0061(4) 0.0014(4) 0.0023(4)
C1 0.097(15) 0.026(8) 0.023(8) -0.002(7) 0.007(9) 0.017(9)
P1 0.0340(19) 0.0232(17) 0.0192(16) -0.0019(15) -0.0008(14) 0.0047(15)
Be1 0.023(7) 0.022(8) 0.015(7) 0.006(5) -0.003(7) -0.005(5)
C11 0.053(11) 0.018(7) 0.038(10) 0.006(7) 0.007(8) -0.005(7)
I2 0.0334(5) 0.0239(4) 0.0368(5) -0.0017(4) 0.0087(4) -0.0046(4)
C2 0.029(8) 0.034(7) 0.009(6) -0.011(6) 0.007(5) -0.003(6)
P2 0.0316(18) 0.0192(15) 0.0228(19) -0.0024(15) 0.0020(14) 0.0002(15)
Be2 0.033(9) 0.015(7) 0.016(9) 0.004(5) 0.002(6) 0.008(4)
I3 0.0302(5) 0.0333(5) 0.0323(5) -0.0082(4) 0.0056(4) 0.0022(4)
C3 0.021(8) 0.045(9) 0.038(10) -0.012(7) 0.003(7) 0.004(6)
P3 0.0254(17) 0.0237(17) 0.0273(19) -0.0003(15) 0.0008(14) 0.0014(14)
Be3 0.021(7) 0.016(7) 0.023(7) 0.008(5) 0.001(7) 0.005(5)
C4 0.064(12) 0.046(10) 0.043(11) 0.013(9) 0.016(9) 0.014(9)
I4 0.0411(5) 0.0389(5) 0.0324(5) 0.0104(5) -0.0087(4) -0.0018(4)
P4 0.0293(17) 0.0211(16) 0.0219(16) -0.0024(14) 0.0026(14) -0.0001(14)
Be4 0.031(9) 0.019(7) 0.012(8) 0.003(5) 0.001(5) 0.008(5)
C5 0.029(7) 0.019(6) 0.039(9) -0.014(6) 0.004(7) -0.002(6)
P5 0.0309(17) 0.0204(15) 0.0205(17) 0.0022(16) 0.0011(14) -0.0016(15)
I5 0.0317(5) 0.0282(4) 0.0497(6) 0.0002(5) 0.0007(5) 0.0059(4)
C6 0.039(9) 0.030(8) 0.045(10) -0.005(7) 0.003(8) 0.001(7)
P6 0.0287(19) 0.0235(17) 0.0192(16) 0.0033(13) -0.0007(14) -0.0007(14)
I6 0.0374(5) 0.0276(4) 0.0204(4) 0.0043(4) -0.0007(4) -0.0045(4)
C7 0.033(9) 0.063(12) 0.048(11) 0.015(9) 0.002(8) -0.006(8)
P7 0.0288(18) 0.0216(17) 0.0248(18) -0.0013(14) 0.0032(15) -0.0010(14)
I7 0.0329(5) 0.0290(5) 0.0372(6) -0.0038(4) 0.0089(4) 0.0005(4)
C8 0.029(8) 0.043(9) 0.029(8) 0.001(7) -0.001(7) 0.002(6)
P8 0.0275(17) 0.0236(17) 0.0250(18) 0.0009(15) 0.0000(14) -0.0009(14)
I8 0.0312(5) 0.0401(5) 0.0272(5) 0.0080(4) -0.0034(4) -0.0021(4)
C9 0.031(8) 0.026(7) 0.046(10) -0.009(7) 0.008(7) -0.003(6)
C10 0.045(9) 0.019(7) 0.038(9) 0.000(6) -0.004(7) 0.005(6)
C13 0.042(9) 0.021(7) 0.038(9) 0.007(6) -0.012(7) -0.010(6)
C12 0.034(8) 0.028(7) 0.030(8) -0.005(6) 0.004(6) 0.000(6)
C15 0.039(8) 0.030(7) 0.037(9) -0.013(7) 0.001(7) -0.008(7)
C16 0.056(11) 0.039(9) 0.025(8) 0.002(7) -0.003(7) -0.003(7)
C17 0.029(8) 0.037(8) 0.016(7) -0.002(6) -0.007(6) -0.006(6)
C18 0.039(9) 0.024(7) 0.032(9) 0.005(7) -0.009(7) -0.002(6)
C19 0.050(11) 0.051(11) 0.052(12) 0.028(9) 0.001(9) -0.001(8)
C20 0.051(11) 0.036(8) 0.042(10) -0.005(8) 0.019(8) -0.009(8)
C21 0.046(9) 0.041(8) 0.032(9) -0.008(7) 0.010(7) -0.012(7)
C22 0.035(8) 0.024(7) 0.037(9) -0.006(7) -0.008(7) -0.010(6)
C23 0.032(9) 0.046(9) 0.035(9) 0.003(8) -0.004(7) -0.002(7)
C24 0.029(7) 0.018(6) 0.042(9) -0.001(6) -0.004(7) -0.005(6)
C14 0.046(9) 0.018(7) 0.035(9) 0.006(6) 0.004(7) -0.004(6)

loop_
_atom_type_symbol
_atom_type_description
_atom_type_scat_dispersion_real
_atom_type_scat_dispersion_imag
_atom_type_scat_source
C C 0.0033 0.0016 'International Tables Vol C Tables 4.2.6.8 and 6.1.1.4'
H H 0.0000 0.0000 'International Tables Vol C Tables 4.2.6.8 and 6.1.1.4'
Be Be 0.0005 0.0002 'International Tables Vol C Tables 4.2.6.8 and 6.1.1.4'
P P 0.1023 0.0942 'International Tables Vol C Tables 4.2.6.8 and 6.1.1.4'
I I -0.4742 1.8119 'International Tables Vol C Tables 4.2.6.8 and 6.1.1.4'

loop_
_geom_angle_atom_site_label_1
_geom_angle_atom_site_label_2
_geom_angle_atom_site_label_3
_geom_angle
_geom_angle_site_symmetry_1
_geom_angle_site_symmetry_3
_geom_angle_publ_flag
P1 C1 H1A 109.5 . . ?
P1 C1 H1B 109.5 . . ?
H1A C1 H1B 109.5 . . ?
P1 C1 H1C 109.5 . . ?
H1A C1 H1C 109.5 . . ?
H1B C1 H1C 109.5 . . ?
C3 P1 C1 105.1(9) . . ?
C3 P1 C2 103.8(7) . . ?
C1 P1 C2 104.3(8) . . ?
C3 P1 Be1 118.1(7) . . ?
C1 P1 Be1 114.8(7) . . ?
C2 P1 Be1 109.4(6) . . ?
P2 Be1 P1 117.7(8) . . ?
P2 Be1 I1 105.3(7) . . ?
P1 Be1 I1 104.5(7) . . ?
P2 Be1 I2 105.6(7) . . ?
P1 Be1 I2 106.5(7) . . ?
I1 Be1 I2 117.9(7) . . ?
P4 C11 H11A 109.5 . . ?
P4 C11 H11B 109.5 . . ?
H11A C11 H11B 109.5 . . ?
P4 C11 H11C 109.5 . . ?
H11A C11 H11C 109.5 . . ?
H11B C11 H11C 109.5 . . ?
P1 C2 H2A 109.5 . . ?
P1 C2 H2B 109.5 . . ?
H2A C2 H2B 109.5 . . ?
P1 C2 H2C 109.5 . . ?
H2A C2 H2C 109.5 . . ?
H2B C2 H2C 109.5 . . ?
C4 P2 C6 103.7(9) . . ?
C4 P2 C5 105.1(8) . . ?
C6 P2 C5 105.9(7) . . ?
C4 P2 Be1 118.8(7) . . ?
C6 P2 Be1 115.3(7) . . ?
C5 P2 Be1 107.1(7) . . ?
P3 Be2 P4 113.3(9) . . ?
P3 Be2 I3 106.0(7) . . ?
P4 Be2 I3 107.7(8) . . ?
P3 Be2 I4 108.8(8) . . ?
P4 Be2 I4 104.3(7) . . ?
I3 Be2 I4 116.9(8) . . ?
P1 C3 H3A 109.5 . . ?
P1 C3 H3B 109.5 . . ?
H3A C3 H3B 109.5 . . ?
P1 C3 H3C 109.5 . . ?
H3A C3 H3C 109.5 . . ?
H3B C3 H3C 109.5 . . ?
C8 P3 C9 105.3(7) . . ?
C8 P3 C7 103.9(8) . . ?
C9 P3 C7 103.9(8) . . ?
C8 P3 Be2 116.2(7) . . ?
C9 P3 Be2 110.5(7) . . ?
C7 P3 Be2 115.8(7) . . ?
P6 Be3 P5 117.2(8) . . ?
P6 Be3 I6 104.0(7) . . ?
P5 Be3 I6 106.7(7) . . ?
P6 Be3 I5 107.2(7) . . ?
P5 Be3 I5 104.9(7) . . ?
I6 Be3 I5 117.5(7) . . ?
P2 C4 H4A 109.5 . . ?
P2 C4 H4B 109.5 . . ?
H4A C4 H4B 109.5 . . ?
P2 C4 H4C 109.5 . . ?
H4A C4 H4C 109.5 . . ?
H4B C4 H4C 109.5 . . ?
C11 P4 C10 105.1(7) . . ?
C11 P4 C12 105.0(7) . . ?
C10 P4 C12 103.1(7) . . ?
C11 P4 Be2 115.4(7) . . ?
C10 P4 Be2 118.6(7) . . ?
C12 P4 Be2 108.1(7) . . ?
P8 Be4 P7 113.3(8) . . ?
P8 Be4 I7 107.9(7) . . ?
P7 Be4 I7 104.5(7) . . ?
P8 Be4 I8 105.4(7) . . ?
P7 Be4 I8 107.7(7) . . ?
I7 Be4 I8 118.3(7) . . ?
P2 C5 H5A 109.5 . . ?
P2 C5 H5B 109.5 . . ?
H5A C5 H5B 109.5 . . ?
P2 C5 H5C 109.5 . . ?
H5A C5 H5C 109.5 . . ?
H5B C5 H5C 109.5 . . ?
C14 P5 C13 104.1(7) . . ?
C14 P5 C15 103.4(7) . . ?
C13 P5 C15 105.4(7) . . ?
C14 P5 Be3 117.6(7) . . ?
C13 P5 Be3 115.5(6) . . ?
C15 P5 Be3 109.6(7) . . ?
P2 C6 H6A 109.5 . . ?
P2 C6 H6B 109.5 . . ?
H6A C6 H6B 109.5 . . ?
P2 C6 H6C 109.5 . . ?
H6A C6 H6C 109.5 . . ?
H6B C6 H6C 109.5 . . ?
C18 P6 C17 103.4(7) . . ?
C18 P6 C16 103.3(7) . . ?
C17 P6 C16 106.0(8) . . ?
C18 P6 Be3 109.7(7) . . ?
C17 P6 Be3 116.1(6) . . ?
C16 P6 Be3 116.8(7) . . ?
P3 C7 H7A 109.5 . . ?
P3 C7 H7B 109.5 . . ?
H7A C7 H7B 109.5 . . ?
P3 C7 H7C 109.5 . . ?
H7A C7 H7C 109.5 . . ?
H7B C7 H7C 109.5 . . ?
C20 P7 C21 102.8(8) . . ?
C20 P7 C19 105.8(9) . . ?
C21 P7 C19 103.9(9) . . ?
C20 P7 Be4 117.3(7) . . ?
C21 P7 Be4 109.5(7) . . ?
C19 P7 Be4 116.0(8) . . ?
P3 C8 H8A 109.5 . . ?
P3 C8 H8B 109.5 . . ?
H8A C8 H8B 109.5 . . ?
P3 C8 H8C 109.5 . . ?
H8A C8 H8C 109.5 . . ?
H8B C8 H8C 109.5 . . ?
C23 P8 C22 105.3(7) . . ?
C23 P8 C24 104.9(7) . . ?
C22 P8 C24 104.7(7) . . ?
C23 P8 Be4 116.4(7) . . ?
C22 P8 Be4 114.9(7) . . ?
C24 P8 Be4 109.5(7) . . ?
P3 C9 H9A 109.5 . . ?
P3 C9 H9B 109.5 . . ?
H9A C9 H9B 109.5 . . ?
P3 C9 H9C 109.5 . . ?
H9A C9 H9C 109.5 . . ?
H9B C9 H9C 109.5 . . ?
P4 C10 H10A 109.5 . . ?
P4 C10 H10B 109.5 . . ?
H10A C10 H10B 109.5 . . ?
P4 C10 H10C 109.5 . . ?
H10A C10 H10C 109.5 . . ?
H10B C10 H10C 109.5 . . ?
P5 C13 H13A 109.5 . . ?
P5 C13 H13B 109.5 . . ?
H13A C13 H13B 109.5 . . ?
P5 C13 H13C 109.5 . . ?
H13A C13 H13C 109.5 . . ?
H13B C13 H13C 109.5 . . ?
P4 C12 H12A 109.5 . . ?
P4 C12 H12B 109.5 . . ?
H12A C12 H12B 109.5 . . ?
P4 C12 H12C 109.5 . . ?
H12A C12 H12C 109.5 . . ?
H12B C12 H12C 109.5 . . ?
P5 C15 H15A 109.5 . . ?
P5 C15 H15B 109.5 . . ?
H15A C15 H15B 109.5 . . ?
P5 C15 H15C 109.5 . . ?
H15A C15 H15C 109.5 . . ?
H15B C15 H15C 109.5 . . ?
P6 C16 H16A 109.5 . . ?
P6 C16 H16B 109.5 . . ?
H16A C16 H16B 109.5 . . ?
P6 C16 H16C 109.5 . . ?
H16A C16 H16C 109.5 . . ?
H16B C16 H16C 109.5 . . ?
P6 C17 H17A 109.5 . . ?
P6 C17 H17B 109.5 . . ?
H17A C17 H17B 109.5 . . ?
P6 C17 H17C 109.5 . . ?
H17A C17 H17C 109.5 . . ?
H17B C17 H17C 109.5 . . ?
P6 C18 H18A 109.5 . . ?
P6 C18 H18B 109.5 . . ?
H18A C18 H18B 109.5 . . ?
P6 C18 H18C 109.5 . . ?
H18A C18 H18C 109.5 . . ?
H18B C18 H18C 109.5 . . ?
P7 C19 H19A 109.5 . . ?
P7 C19 H19B 109.5 . . ?
H19A C19 H19B 109.5 . . ?
P7 C19 H19C 109.5 . . ?
H19A C19 H19C 109.5 . . ?
H19B C19 H19C 109.5 . . ?
P7 C20 H20A 109.5 . . ?
P7 C20 H20B 109.5 . . ?
H20A C20 H20B 109.5 . . ?
P7 C20 H20C 109.5 . . ?
H20A C20 H20C 109.5 . . ?
H20B C20 H20C 109.5 . . ?
P7 C21 H21A 109.5 . . ?
P7 C21 H21B 109.5 . . ?
H21A C21 H21B 109.5 . . ?
P7 C21 H21C 109.5 . . ?
H21A C21 H21C 109.5 . . ?
H21B C21 H21C 109.5 . . ?
P8 C22 H22A 109.5 . . ?
P8 C22 H22B 109.5 . . ?
H22A C22 H22B 109.5 . . ?
P8 C22 H22C 109.5 . . ?
H22A C22 H22C 109.5 . . ?
H22B C22 H22C 109.5 . . ?
P8 C23 H23A 109.5 . . ?
P8 C23 H23B 109.5 . . ?
H23A C23 H23B 109.5 . . ?
P8 C23 H23C 109.5 . . ?
H23A C23 H23C 109.5 . . ?
H23B C23 H23C 109.5 . . ?
P8 C24 H24A 109.5 . . ?
P8 C24 H24B 109.5 . . ?
H24A C24 H24B 109.5 . . ?
P8 C24 H24C 109.5 . . ?
H24A C24 H24C 109.5 . . ?
H24B C24 H24C 109.5 . . ?
P5 C14 H14A 109.5 . . ?
P5 C14 H14B 109.5 . . ?
H14A C14 H14B 109.5 . . ?
P5 C14 H14C 109.5 . . ?
H14A C14 H14C 109.5 . . ?
H14B C14 H14C 109.5 . . ?

loop_
_geom_bond_atom_site_label_1
_geom_bond_atom_site_label_2
_geom_bond_distance
_geom_bond_site_symmetry_2
_geom_bond_publ_flag
I1 Be1 2.397(16) . ?
C1 P1 1.788(15) . ?
C1 H1A 0.9800 . ?
C1 H1B 0.9800 . ?
C1 H1C 0.9800 . ?
P1 C3 1.788(16) . ?
P1 C2 1.823(14) . ?
P1 Be1 2.129(18) . ?
Be1 P2 2.124(18) . ?
Be1 I2 2.401(16) . ?
C11 P4 1.812(16) . ?
C11 H11A 0.9800 . ?
C11 H11B 0.9800 . ?
C11 H11C 0.9800 . ?
C2 H2A 0.9800 . ?
C2 H2B 0.9800 . ?
C2 H2C 0.9800 . ?
P2 C4 1.806(17) . ?
P2 C6 1.810(16) . ?
P2 C5 1.814(14) . ?
Be2 P3 2.144(19) . ?
Be2 P4 2.196(19) . ?
Be2 I3 2.368(17) . ?
Be2 I4 2.380(17) . ?
C3 H3A 0.9800 . ?
C3 H3B 0.9800 . ?
C3 H3C 0.9800 . ?
P3 C8 1.788(15) . ?
P3 C9 1.801(16) . ?
P3 C7 1.820(17) . ?
Be3 P6 2.137(18) . ?
Be3 P5 2.153(17) . ?
Be3 I6 2.377(16) . ?
Be3 I5 2.402(16) . ?
C4 H4A 0.9800 . ?
C4 H4B 0.9800 . ?
C4 H4C 0.9800 . ?
P4 C10 1.815(15) . ?
P4 C12 1.818(14) . ?
Be4 P8 2.160(17) . ?
Be4 P7 2.170(18) . ?
Be4 I7 2.374(16) . ?
Be4 I8 2.386(17) . ?
C5 H5A 0.9800 . ?
C5 H5B 0.9800 . ?
C5 H5C 0.9800 . ?
P5 C14 1.786(16) . ?
P5 C13 1.805(14) . ?
P5 C15 1.822(15) . ?
C6 H6A 0.9800 . ?
C6 H6B 0.9800 . ?
C6 H6C 0.9800 . ?
P6 C18 1.791(15) . ?
P6 C17 1.806(15) . ?
P6 C16 1.807(15) . ?
C7 H7A 0.9800 . ?
C7 H7B 0.9800 . ?
C7 H7C 0.9800 . ?
P7 C20 1.800(17) . ?
P7 C21 1.806(16) . ?
P7 C19 1.819(17) . ?
C8 H8A 0.9800 . ?
C8 H8B 0.9800 . ?
C8 H8C 0.9800 . ?
P8 C23 1.798(17) . ?
P8 C22 1.806(15) . ?
P8 C24 1.811(15) . ?
C9 H9A 0.9800 . ?
C9 H9B 0.9800 . ?
C9 H9C 0.9800 . ?
C10 H10A 0.9800 . ?
C10 H10B 0.9800 . ?
C10 H10C 0.9800 . ?
C13 H13A 0.9800 . ?
C13 H13B 0.9800 . ?
C13 H13C 0.9800 . ?
C12 H12A 0.9800 . ?
C12 H12B 0.9800 . ?
C12 H12C 0.9800 . ?
C15 H15A 0.9800 . ?
C15 H15B 0.9800 . ?
C15 H15C 0.9800 . ?
C16 H16A 0.9800 . ?
C16 H16B 0.9800 . ?
C16 H16C 0.9800 . ?
C17 H17A 0.9800 . ?
C17 H17B 0.9800 . ?
C17 H17C 0.9800 . ?
C18 H18A 0.9800 . ?
C18 H18B 0.9800 . ?
C18 H18C 0.9800 . ?
C19 H19A 0.9800 . ?
C19 H19B 0.9800 . ?
C19 H19C 0.9800 . ?
C20 H20A 0.9800 . ?
C20 H20B 0.9800 . ?
C20 H20C 0.9800 . ?
C21 H21A 0.9800 . ?
C21 H21B 0.9800 . ?
C21 H21C 0.9800 . ?
C22 H22A 0.9800 . ?
C22 H22B 0.9800 . ?
C22 H22C 0.9800 . ?
C23 H23A 0.9800 . ?
C23 H23B 0.9800 . ?
C23 H23C 0.9800 . ?
C24 H24A 0.9800 . ?
C24 H24B 0.9800 . ?
C24 H24C 0.9800 . ?
C14 H14A 0.9800 . ?
C14 H14B 0.9800 . ?
C14 H14C 0.9800 . ?
